data_7206008
loop_
_publ_author_name
'Thomas-Gipson, J.'
'Beobide, G.'
'Castillo, O.'
'Cepeda, J.'
'Luque, A.'
'P\'erez-Y\'a\~nez, S.'
'Aguayo, A. T.'
'Rom\'an, P.'

_publ_section_title
;
 Porous supramolecular compound based on paddle-wheel shaped
 copper(ii)--adenine dinuclear entities
;
_journal_issue 10
_journal_name_full CrystEngComm
_journal_page_first 3301
_journal_paper_doi 10.1039/c1ce05195d
_journal_volume 13
_journal_year 2011
_chemical_formula_iupac '[Cu2(C5H5N5)2Cl]Cl2, 2(C1 H4 O)'
_chemical_formula_moiety 'C20 H20 Cu2 Cl2 N20, 2 (Cl), 2(C1 H4 O)'
_chemical_formula_sum 'C22 H28 Cl4 Cu2 N20 O2'
_chemical_formula_weight 873.49
_chemical_name_common
;(Tetrakis(mu-adenine-
kN3:kN9)bis(chlorido)dicopper(ii))chloride-methanol (1/2))
;
_chemical_name_systematic
;
[Tetrakis(mu-adenine-kN3:kN9)bis(chlorido)dicopper(II)]chloride-
methanol (1/2)]
;
_space_group_IT_number 166
_symmetry_cell_setting trigonal
_symmetry_space_group_name_Hall '-R 3 2"'
_symmetry_space_group_name_H-M 'R -3 m :H'
_atom_sites_solution_hydrogens geom
_atom_sites_solution_primary direct
_atom_sites_solution_secondary difmap
_audit_creation_method SHELXL
_cell_angle_alpha 90.00
_cell_angle_beta 90.00
_cell_angle_gamma 120.00
_cell_formula_units_Z 9
_cell_length_a 26.903(2)
_cell_length_b 26.903(2)
_cell_length_c 15.430(1)
_cell_measurement_reflns_used 11165
_cell_measurement_temperature 100(2)
_cell_measurement_theta_max 24.97
_cell_measurement_theta_min 2.19
_cell_measurement_wavelength 0.71073
_cell_volume 9671.6(12)
_computing_cell_refinement IPDS
_computing_data_collection 'IPDS (Stoe & Cie, 2006)'
_computing_data_reduction IPDS
_computing_molecular_graphics 'Ortep-3 (Farrugia, 1997)'
_computing_publication_material 'WinGX (Farrugia, 1999)'
_computing_structure_refinement 'SHELXL-97 (Sheldrick, 1997)'
_computing_structure_solution 'Sir92 (Altamore et al., 1993)'
_diffrn_ambient_temperature 100(2)
_diffrn_measured_fraction_theta_full 0.999
_diffrn_measured_fraction_theta_max 0.999
_diffrn_measurement_device_type 'IPDS II'
_diffrn_measurement_method \w
_diffrn_radiation_monochromator graphite
_diffrn_radiation_source 'fine-focus sealed tube'
_diffrn_radiation_type MoK\a
_diffrn_radiation_wavelength 0.71073
_diffrn_reflns_av_R_equivalents 0.0536
_diffrn_reflns_av_sigmaI/netI 0.0385
_diffrn_reflns_limit_h_max 31
_diffrn_reflns_limit_h_min -31
_diffrn_reflns_limit_k_max 31
_diffrn_reflns_limit_k_min -31
_diffrn_reflns_limit_l_max 18
_diffrn_reflns_limit_l_min -18
_diffrn_reflns_number 11165
_diffrn_reflns_theta_full 24.97
_diffrn_reflns_theta_max 24.97
_diffrn_reflns_theta_min 2.19
_diffrn_standards_decay_% 0
_diffrn_standards_interval_count 0
_diffrn_standards_interval_time 0
_diffrn_standards_number 0
_exptl_absorpt_coefficient_mu 1.284
_exptl_absorpt_correction_T_max 0.928
_exptl_absorpt_correction_T_min 0.889
_exptl_absorpt_correction_type numerical
_exptl_absorpt_process_details 'X-RED; Stoe & Cie, 2001'
_exptl_crystal_colour violet
_exptl_crystal_density_diffrn 1.350
_exptl_crystal_density_meas ?
_exptl_crystal_description conical
_exptl_crystal_F_000 3978
_exptl_crystal_size_max 0.16
_exptl_crystal_size_mid 0.08
_exptl_crystal_size_min 0.06
_refine_diff_density_max 0.379
_refine_diff_density_min -0.444
_refine_diff_density_rms 0.070
_refine_ls_extinction_method none
_refine_ls_goodness_of_fit_ref 0.960
_refine_ls_hydrogen_treatment constr
_refine_ls_matrix_type full
_refine_ls_number_parameters 109
_refine_ls_number_reflns 2035
_refine_ls_number_restraints 0
_refine_ls_restrained_S_all 0.960
_refine_ls_R_factor_all 0.0500
_refine_ls_R_factor_gt 0.0337
_refine_ls_shift/su_max 0.001
_refine_ls_shift/su_mean 0.000
_refine_ls_structure_factor_coef Fsqd
_refine_ls_weighting_details 'calc w=1/[\s^2^(Fo^2^)+(0.0548P)^2] where P=(Fo^2^+2Fc^2^)/3'
_refine_ls_weighting_scheme calc
_refine_ls_wR_factor_gt 0.0822
_refine_ls_wR_factor_ref 0.0872
_reflns_number_gt 1629
_reflns_number_total 2035
_reflns_threshold_expression >2sigma(I)
_cod_data_source_file c1ce05195d.txt
_cod_data_source_block compound1_100K
_cod_depositor_comments
;
The following automatic conversions were performed:

'_exptl_crystal_density_meas' value 'not measured' was changed to '?'
- the value is perceived as not measured.

Automatic conversion script
Id: cif_fix_values 3008 2015-01-20 13:52:24Z robertas 
;
_cod_original_sg_symbol_Hall
;
-R 3 2"
;
_cod_original_sg_symbol_H-M 'R -3 m'
_cod_database_code 7206008

loop_
_symmetry_equiv_pos_as_xyz
'x, y, z'
'-y, x-y, z'
'-x+y, -x, z'
'x-y, -y, -z'
'-x, -x+y, -z'
'y, x, -z'
'x+2/3, y+1/3, z+1/3'
'-y+2/3, x-y+1/3, z+1/3'
'-x+y+2/3, -x+1/3, z+1/3'
'x-y+2/3, -y+1/3, -z+1/3'
'-x+2/3, -x+y+1/3, -z+1/3'
'y+2/3, x+1/3, -z+1/3'
'x+1/3, y+2/3, z+2/3'
'-y+1/3, x-y+2/3, z+2/3'
'-x+y+1/3, -x+2/3, z+2/3'
'x-y+1/3, -y+2/3, -z+2/3'
'-x+1/3, -x+y+2/3, -z+2/3'
'y+1/3, x+2/3, -z+2/3'
'-x, -y, -z'
'y, -x+y, -z'
'x-y, x, -z'
'-x+y, y, z'
'x, x-y, z'
'-y, -x, z'
'-x+2/3, -y+1/3, -z+1/3'
'y+2/3, -x+y+1/3, -z+1/3'
'x-y+2/3, x+1/3, -z+1/3'
'-x+y+2/3, y+1/3, z+1/3'
'x+2/3, x-y+1/3, z+1/3'
'-y+2/3, -x+1/3, z+1/3'
'-x+1/3, -y+2/3, -z+2/3'
'y+1/3, -x+y+2/3, -z+2/3'
'x-y+1/3, x+2/3, -z+2/3'
'-x+y+1/3, y+2/3, z+2/3'
'x+1/3, x-y+2/3, z+2/3'
'-y+1/3, -x+2/3, z+2/3'

loop_
_atom_site_label
_atom_site_type_symbol
_atom_site_fract_x
_atom_site_fract_y
_atom_site_fract_z
_atom_site_U_iso_or_equiv
_atom_site_adp_type
_atom_site_occupancy
_atom_site_symmetry_multiplicity
_atom_site_calc_flag
_atom_site_refinement_flags
_atom_site_disorder_assembly
_atom_site_disorder_group
Cu1 Cu 0.288702(19) 0.144351(9) 0.09322(3) 0.02265(15) Uani 1 2 d S . .
Cl1 Cl 0.20992(4) 0.10496(2) -0.01149(6) 0.0309(2) Uani 1 2 d S . .
Cl2 Cl 0.28739(4) 0.14369(2) -0.24239(6) 0.0319(2) Uani 1 2 d S . .
N1 N 0.30437(11) 0.04413(10) 0.40824(15) 0.0316(5) Uani 1 1 d . . .
C2 C 0.33464(12) 0.09544(12) 0.37084(18) 0.0300(6) Uani 1 1 d . . .
H2 H 0.3653 0.1232 0.4027 0.036 Uiso 1 1 calc R . .
N3 N 0.32612(9) 0.11166(9) 0.29291(14) 0.0256(5) Uani 1 1 d . . .
C4 C 0.27993(12) 0.06993(11) 0.25027(17) 0.0257(6) Uani 1 1 d . . .
C5 C 0.24696(12) 0.01464(12) 0.28165(18) 0.0282(6) Uani 1 1 d . . .
C6 C 0.25931(13) 0.00112(12) 0.36422(18) 0.0300(6) Uani 1 1 d . . .
N6 N 0.23019(12) -0.04979(10) 0.40237(16) 0.0373(6) Uani 1 1 d . . .
H6A H 0.2399 -0.0549 0.4533 0.045 Uiso 1 1 calc R . .
H6B H 0.2016 -0.0777 0.3762 0.045 Uiso 1 1 calc R . .
N7 N 0.20494(10) -0.01434(10) 0.22029(15) 0.0305(5) Uani 1 1 d . . .
H7 H 0.1782 -0.0497 0.2224 0.037 Uiso 1 1 calc R . .
C8 C 0.21376(12) 0.02330(12) 0.15633(18) 0.0301(6) Uani 1 1 d . . .
H8 H 0.1911 0.0142 0.1068 0.036 Uiso 1 1 calc R . .
N9 N 0.25851(9) 0.07493(9) 0.17201(14) 0.0260(5) Uani 1 1 d . . .

loop_
_atom_site_aniso_label
_atom_site_aniso_U_11
_atom_site_aniso_U_22
_atom_site_aniso_U_33
_atom_site_aniso_U_23
_atom_site_aniso_U_13
_atom_site_aniso_U_12
Cu1 0.0259(3) 0.0226(2) 0.0205(2) 0.00114(9) 0.00227(18) 0.01296(13)
Cl1 0.0304(5) 0.0331(4) 0.0282(5) -0.0018(2) -0.0035(4) 0.0152(3)
Cl2 0.0385(6) 0.0270(3) 0.0339(5) 0.0042(2) 0.0084(4) 0.0193(3)
N1 0.0390(14) 0.0267(12) 0.0253(12) 0.0036(10) 0.0015(10) 0.0136(11)
C2 0.0334(15) 0.0278(14) 0.0265(14) 0.0015(12) 0.0021(12) 0.0135(12)
N3 0.0296(12) 0.0262(12) 0.0219(11) 0.0009(10) 0.0011(9) 0.0147(10)
C4 0.0298(14) 0.0269(14) 0.0231(13) 0.0035(11) 0.0059(11) 0.0163(12)
C5 0.0324(15) 0.0238(14) 0.0256(14) 0.0029(12) 0.0018(12) 0.0119(12)
C6 0.0383(16) 0.0269(14) 0.0240(14) 0.0030(11) 0.0041(12) 0.0157(13)
N6 0.0477(15) 0.0261(13) 0.0267(13) 0.0052(10) -0.0011(11) 0.0099(12)
N7 0.0324(13) 0.0229(11) 0.0282(13) 0.0023(10) 0.0002(10) 0.0078(10)
C8 0.0326(15) 0.0297(15) 0.0272(15) 0.0024(12) 0.0001(12) 0.0150(13)
N9 0.0285(12) 0.0246(11) 0.0238(12) 0.0009(9) 0.0010(10) 0.0125(10)

loop_
_atom_type_symbol
_atom_type_description
_atom_type_scat_dispersion_real
_atom_type_scat_dispersion_imag
_atom_type_scat_source
C C 0.0033 0.0016 'International Tables Vol C Tables 4.2.6.8 and 6.1.1.4'
H H 0.0000 0.0000 'International Tables Vol C Tables 4.2.6.8 and 6.1.1.4'
N N 0.0061 0.0033 'International Tables Vol C Tables 4.2.6.8 and 6.1.1.4'
Cl Cl 0.1484 0.1585 'International Tables Vol C Tables 4.2.6.8 and 6.1.1.4'
Cu Cu 0.3201 1.2651 'International Tables Vol C Tables 4.2.6.8 and 6.1.1.4'
O O 0.0106 0.0060 'International Tables Vol C Tables 4.2.6.8 and 6.1.1.4'

loop_
_geom_angle_atom_site_label_1
_geom_angle_atom_site_label_2
_geom_angle_atom_site_label_3
_geom_angle
_geom_angle_site_symmetry_1
_geom_angle_site_symmetry_3
_geom_angle_publ_flag
N3 Cu1 N3 87.01(13) 11 25 ?
N3 Cu1 N9 161.49(9) 11 23 ?
N3 Cu1 N9 87.45(9) 25 23 ?
N3 Cu1 N9 87.46(9) 11 . ?
N3 Cu1 N9 161.49(9) 25 . ?
N9 Cu1 N9 92.27(12) 23 . ?
N3 Cu1 Cl1 100.57(7) 11 . ?
N3 Cu1 Cl1 100.57(7) 25 . ?
N9 Cu1 Cl1 97.80(7) 23 . ?
N9 Cu1 Cl1 97.80(7) . . ?
C2 N1 C6 119.1(2) . . ?
N1 C2 N3 127.7(3) . . ?
N1 C2 H2 116.2 . . ?
N3 C2 H2 116.2 . . ?
C2 N3 C4 113.7(2) . . ?
C2 N3 Cu1 123.98(19) . 25 ?
C4 N3 Cu1 122.31(18) . 25 ?
N3 C4 N9 126.9(2) . . ?
N3 C4 C5 123.3(2) . . ?
N9 C4 C5 109.8(2) . . ?
N7 C5 C4 105.7(2) . . ?
N7 C5 C6 135.0(3) . . ?
C4 C5 C6 119.1(3) . . ?
N6 C6 N1 118.0(3) . . ?
N6 C6 C5 125.0(3) . . ?
N1 C6 C5 117.0(2) . . ?
C6 N6 H6A 120.0 . . ?
C6 N6 H6B 120.0 . . ?
H6A N6 H6B 120.0 . . ?
C8 N7 C5 107.0(2) . . ?
C8 N7 H7 126.5 . . ?
C5 N7 H7 126.5 . . ?
N9 C8 N7 112.3(2) . . ?
N9 C8 H8 123.9 . . ?
N7 C8 H8 123.9 . . ?
C8 N9 C4 105.2(2) . . ?
C8 N9 Cu1 126.18(18) . . ?
C4 N9 Cu1 128.55(18) . . ?

loop_
_geom_bond_atom_site_label_1
_geom_bond_atom_site_label_2
_geom_bond_distance
_geom_bond_site_symmetry_2
_geom_bond_publ_flag
Cu1 N3 2.009(2) 11 ?
Cu1 N3 2.009(2) 25 ?
Cu1 N9 2.027(2) 23 ?
Cu1 N9 2.027(2) . ?
Cu1 Cl1 2.4454(10) . ?
N1 C2 1.333(4) . ?
N1 C6 1.367(4) . ?
C2 N3 1.337(4) . ?
C2 H2 0.9300 . ?
N3 C4 1.357(4) . ?
N3 Cu1 2.009(2) 25 ?
C4 N9 1.373(3) . ?
C4 C5 1.384(4) . ?
C5 N7 1.379(4) . ?
C5 C6 1.409(4) . ?
C6 N6 1.328(4) . ?
N6 H6A 0.8600 . ?
N6 H6B 0.8600 . ?
N7 C8 1.347(4) . ?
N7 H7 0.8600 . ?
C8 N9 1.329(4) . ?
C8 H8 0.9300 . ?

loop_
_geom_hbond_atom_site_label_D
_geom_hbond_atom_site_label_H
_geom_hbond_atom_site_label_A
_geom_hbond_distance_DH
_geom_hbond_distance_HA
_geom_hbond_distance_DA
_geom_hbond_angle_DHA
_geom_hbond_site_symmetry_A
N6 H6A N1 0.86 2.19 3.015(3) 161 4_556
N6 H6B Cl2 0.86 2.66 3.466(3) 156 20
N7 H7 Cl2 0.86 2.24 3.034(2) 154 20

loop_
_platon_squeeze_void_nr
_platon_squeeze_void_average_x
_platon_squeeze_void_average_y
_platon_squeeze_void_average_z
_platon_squeeze_void_volume
_platon_squeeze_void_count_electrons
_platon_squeeze_void_content
1 0.000 0.000 -0.012 1160 348 ' '
2 0.333 0.667 0.175 1176 351 ' '
3 0.667 0.333 0.842 1176 351 ' '
